data_4303047
loop_
_publ_author_name
'Brendan J. Liddle'
'Daniel Hall'
'Sergey V. Lindeman'
'Mark D. Smith'
'James R. Gardinier'

_publ_section_title
;
Manipulating Self-Assembly in Silver(I) Complexes of
1,3-Di-N-pyrazolylorganyls
;
_journal_name_full 'Inorganic Chemistry'
_journal_page_first 8404
_journal_page_last 8414
_journal_paper_doi 10.1021/ic900982m
_journal_volume 48
_journal_year 2009
_chemical_absolute_configuration ad
_chemical_formula_moiety 'C15 H16 Ag N4, B F4'
_chemical_formula_sum 'C15 H16 Ag B F4 N4'
_chemical_formula_weight 447.00
_chemical_name_systematic
; 
 ? 
;
_space_group_IT_number 144
_symmetry_cell_setting trigonal
_symmetry_space_group_name_Hall 'P 31'
_symmetry_space_group_name_H-M 'P 31'
_atom_sites_solution_hydrogens geom
_atom_sites_solution_primary direct
_atom_sites_solution_secondary difmap
_audit_creation_method SHELXL-97
_cell_angle_alpha 90.00
_cell_angle_beta 90.00
_cell_angle_gamma 120.00
_cell_formula_units_Z 3
_cell_length_a 9.2450(3)
_cell_length_b 9.2450(3)
_cell_length_c 17.4744(13)
_cell_measurement_reflns_used 3899
_cell_measurement_temperature 150(1)
_cell_measurement_theta_max 24.924
_cell_measurement_theta_min 2.544
_cell_volume 1293.44(11)
_computing_cell_refinement 'SAINT+ NT V6.22 (Bruker, 2001)'
_computing_data_collection 'SMART NT V5.625 (Bruker, 1998)'
_computing_data_reduction 'SAINT+ NT V6.22'
_computing_molecular_graphics 'SHELXTL V6.1 (Sheldrick, 2000)'
_computing_publication_material 'SHELXTL V6.1'
_computing_structure_refinement 'SHELXL-97 (Sheldrick, 1997)'
_computing_structure_solution 'SHELXS-97 (Sheldrick, 1990)'
_diffrn_ambient_temperature 150(1)
_diffrn_measured_fraction_theta_full 0.998
_diffrn_measured_fraction_theta_max 0.998
_diffrn_measurement_device_type 'Bruker SMART APEX CCD diffractometer'
_diffrn_measurement_method 'omega scans'
_diffrn_radiation_monochromator graphite
_diffrn_radiation_source 'fine-focus sealed tube'
_diffrn_radiation_type MoK\a
_diffrn_radiation_wavelength 0.71073
_diffrn_reflns_av_R_equivalents 0.0454
_diffrn_reflns_av_sigmaI/netI 0.0503
_diffrn_reflns_limit_h_max 11
_diffrn_reflns_limit_h_min -11
_diffrn_reflns_limit_k_max 11
_diffrn_reflns_limit_k_min -10
_diffrn_reflns_limit_l_max 19
_diffrn_reflns_limit_l_min -21
_diffrn_reflns_number 9106
_diffrn_reflns_theta_full 26.35
_diffrn_reflns_theta_max 26.35
_diffrn_reflns_theta_min 2.54
_exptl_absorpt_coefficient_mu 1.214
_exptl_absorpt_correction_type none
_exptl_crystal_colour colorless
_exptl_crystal_density_diffrn 1.722
_exptl_crystal_density_method 'not measured'
_exptl_crystal_description bar
_exptl_crystal_F_000 666
_exptl_crystal_size_max 0.42
_exptl_crystal_size_mid 0.36
_exptl_crystal_size_min 0.30
_refine_diff_density_max 0.854
_refine_diff_density_min -0.271
_refine_diff_density_rms 0.067
_refine_ls_abs_structure_details 'Flack H D (1983), Acta Cryst. A39, 876-881'
_refine_ls_abs_structure_Flack -0.05(2)
_refine_ls_extinction_method none
_refine_ls_goodness_of_fit_ref 0.934
_refine_ls_hydrogen_treatment constr
_refine_ls_matrix_type full
_refine_ls_number_parameters 228
_refine_ls_number_reflns 3322
_refine_ls_number_restraints 1
_refine_ls_restrained_S_all 0.934
_refine_ls_R_factor_all 0.0355
_refine_ls_R_factor_gt 0.0324
_refine_ls_shift/su_max 0.001
_refine_ls_shift/su_mean 0.000
_refine_ls_structure_factor_coef Fsqd
_refine_ls_weighting_details 'calc w=1/[\s^2^(Fo^2^)+(0.0280P)^2^+0.0000P] where P=(Fo^2^+2Fc^2^)/3'
_refine_ls_weighting_scheme calc
_refine_ls_wR_factor_gt 0.0634
_refine_ls_wR_factor_ref 0.0643
_reflns_number_gt 3020
_reflns_number_total 3322
_reflns_threshold_expression >2sigma(I)
_cod_data_source_file ic900982m_si_001_5.cif
_cod_data_source_block 2b
_cod_depositor_comments
;
The following automatic conversions were performed:
'_symmetry_cell_setting' value 'Trigonal' changed to 'trigonal' according
to '/home/saulius/struct/CIF-dictionaries/cif_core.dic' dictionary named
'cif_core.dic' version 2.4.1 from 2010-06-29.

Automatic conversion script
Id: cif_fix_enum 1527 2010-12-29 10:47:43Z saulius 
;
_cod_database_code 4303047

loop_
_symmetry_equiv_pos_as_xyz
'x, y, z'
'-y, x-y, z+1/3'
'-x+y, -x, z+2/3'

loop_
_atom_site_label
_atom_site_type_symbol
_atom_site_fract_x
_atom_site_fract_y
_atom_site_fract_z
_atom_site_U_iso_or_equiv
_atom_site_adp_type
_atom_site_occupancy
_atom_site_symmetry_multiplicity
_atom_site_calc_flag
_atom_site_refinement_flags
_atom_site_disorder_assembly
_atom_site_disorder_group
Ag1 Ag 0.10464(4) -0.03599(4) 0.499968(14) 0.04136(10) Uani 1 1 d . . .
C7 C -0.2145(5) -0.2245(6) 0.3753(3) 0.0394(11) Uani 1 1 d . . .
H7A H -0.2919 -0.2091 0.4089 0.047 Uiso 1 1 calc R . .
H7B H -0.2742 -0.2753 0.3269 0.047 Uiso 1 1 calc R . .
C6 C -0.0656(6) -0.0555(6) 0.3578(2) 0.0358(10) Uani 1 1 d . . .
C1 C 0.0663(5) -0.0335(5) 0.3121(3) 0.0326(10) Uani 1 1 d . . .
C2 C 0.1948(5) 0.1223(6) 0.2929(3) 0.0420(11) Uani 1 1 d . . .
H2 H 0.2839 0.1332 0.2617 0.050 Uiso 1 1 calc R . .
C3 C 0.1944(6) 0.2624(6) 0.3189(3) 0.0518(13) Uani 1 1 d . . .
H3 H 0.2819 0.3703 0.3048 0.062 Uiso 1 1 calc R . .
C4 C 0.0673(7) 0.2459(6) 0.3651(3) 0.0546(13) Uani 1 1 d . . .
H4 H 0.0674 0.3425 0.3838 0.065 Uiso 1 1 calc R . .
C5 C -0.0614(6) 0.0884(6) 0.3846(3) 0.0462(11) Uani 1 1 d . . .
H5 H -0.1485 0.0783 0.4170 0.055 Uiso 1 1 calc R . .
C23 C -0.2415(6) -0.5061(5) 0.4019(3) 0.0455(11) Uani 1 1 d . . .
C22 C -0.1850(6) -0.5635(5) 0.4597(3) 0.0460(11) Uani 1 1 d . . .
H22 H -0.2129 -0.6760 0.4681 0.055 Uiso 1 1 calc R . .
C21 C -0.0787(5) -0.4261(5) 0.5044(3) 0.0424(10) Uani 1 1 d . . .
C25 C -0.3586(7) -0.5978(7) 0.3383(3) 0.0717(17) Uani 1 1 d . . .
H25A H -0.4198 -0.7175 0.3499 0.108 Uiso 1 1 calc R . .
H25B H -0.2955 -0.5789 0.2907 0.108 Uiso 1 1 calc R . .
H25C H -0.4379 -0.5575 0.3322 0.108 Uiso 1 1 calc R . .
C24 C 0.0181(7) -0.4168(7) 0.5737(4) 0.0695(16) Uani 1 1 d . . .
H24A H 0.1245 -0.4075 0.5584 0.104 Uiso 1 1 calc R . .
H24B H -0.0459 -0.5180 0.6044 0.104 Uiso 1 1 calc R . .
H24C H 0.0399 -0.3188 0.6040 0.104 Uiso 1 1 calc R . .
C13 C 0.1370(5) -0.2635(6) 0.2974(3) 0.0429(10) Uani 1 1 d . . .
H13 H 0.2095 -0.2414 0.3398 0.051 Uiso 1 1 calc R . .
C12 C 0.0910(6) -0.3894(6) 0.2446(3) 0.0473(11) Uani 1 1 d . . .
H12 H 0.1249 -0.4708 0.2425 0.057 Uiso 1 1 calc R . .
C11 C -0.0158(6) -0.3712(6) 0.1953(3) 0.0511(12) Uani 1 1 d . . .
H11 H -0.0690 -0.4421 0.1528 0.061 Uiso 1 1 calc R . .
N21 N -0.0707(4) -0.2886(4) 0.4754(2) 0.0370(8) Uani 1 1 d . . .
N22 N -0.1717(4) -0.3398(4) 0.41222(19) 0.0348(8) Uani 1 1 d . . .
N11 N -0.0351(5) -0.2435(5) 0.2144(2) 0.0424(9) Uani 1 1 d . . .
N12 N 0.0612(4) -0.1780(4) 0.2781(2) 0.0345(8) Uani 1 1 d . . .
B1 B 0.4548(7) -0.0677(7) 0.4777(3) 0.0436(12) Uani 1 1 d . . .
F1 F 0.3973(4) 0.0173(4) 0.43196(16) 0.0623(7) Uani 1 1 d . . .
F2 F 0.3814(3) -0.0928(4) 0.54923(16) 0.0631(8) Uani 1 1 d . . .
F3 F 0.6237(3) 0.0279(4) 0.48650(18) 0.0725(9) Uani 1 1 d . . .
F4 F 0.4129(5) -0.2158(4) 0.4441(2) 0.0842(10) Uani 1 1 d . . .

loop_
_atom_site_aniso_label
_atom_site_aniso_U_11
_atom_site_aniso_U_22
_atom_site_aniso_U_33
_atom_site_aniso_U_23
_atom_site_aniso_U_13
_atom_site_aniso_U_12
Ag1 0.0479(2) 0.03753(18) 0.03454(15) -0.00688(15) -0.00261(16) 0.01831(16)
C7 0.035(2) 0.050(3) 0.034(2) 0.000(2) 0.0015(19) 0.022(2)
C6 0.039(3) 0.042(2) 0.030(2) 0.0048(19) 0.000(2) 0.023(2)
C1 0.031(2) 0.040(3) 0.031(3) 0.0054(18) -0.0003(19) 0.021(2)
C2 0.037(2) 0.048(3) 0.043(3) 0.008(2) 0.001(2) 0.023(2)
C3 0.056(3) 0.038(3) 0.061(3) 0.009(2) 0.002(3) 0.023(2)
C4 0.069(3) 0.044(3) 0.062(4) -0.004(2) -0.004(3) 0.036(3)
C5 0.052(3) 0.056(3) 0.043(3) 0.000(2) 0.006(2) 0.036(3)
C23 0.041(2) 0.035(2) 0.044(3) -0.002(2) 0.011(2) 0.007(2)
C22 0.044(3) 0.031(2) 0.060(3) 0.007(2) 0.012(2) 0.016(2)
C21 0.031(2) 0.043(3) 0.051(3) 0.003(2) 0.0021(19) 0.017(2)
C25 0.066(3) 0.059(3) 0.050(3) -0.005(3) -0.004(3) 0.001(3)
C24 0.062(4) 0.059(3) 0.080(4) 0.015(3) -0.018(3) 0.025(3)
C13 0.037(2) 0.054(3) 0.044(3) 0.006(2) 0.0035(19) 0.028(2)
C12 0.061(3) 0.054(3) 0.044(3) 0.002(2) 0.004(2) 0.041(2)
C11 0.066(3) 0.048(3) 0.040(3) -0.006(2) -0.002(2) 0.029(3)
N21 0.0349(19) 0.0334(19) 0.040(2) -0.0029(15) -0.0021(15) 0.0148(15)
N22 0.0278(17) 0.0340(18) 0.035(2) 0.0011(15) 0.0019(14) 0.0096(15)
N11 0.052(2) 0.046(2) 0.036(2) -0.0002(16) -0.0071(17) 0.0295(19)
N12 0.0320(19) 0.044(2) 0.0308(19) 0.0033(16) 0.0029(15) 0.0216(17)
B1 0.045(3) 0.052(3) 0.037(3) 0.002(2) 0.002(2) 0.026(3)
F1 0.0696(18) 0.079(2) 0.0500(18) 0.0116(15) 0.0035(14) 0.0462(16)
F2 0.0570(17) 0.088(2) 0.0427(17) 0.0072(15) 0.0128(13) 0.0349(16)
F3 0.0399(16) 0.088(2) 0.082(2) 0.0164(17) 0.0049(15) 0.0261(16)
F4 0.121(3) 0.064(2) 0.075(2) -0.0132(17) -0.004(2) 0.052(2)

loop_
_atom_type_symbol
_atom_type_description
_atom_type_scat_dispersion_real
_atom_type_scat_dispersion_imag
_atom_type_scat_source
C C 0.0033 0.0016 'International Tables Vol C Tables 4.2.6.8 and 6.1.1.4'
H H 0.0000 0.0000 'International Tables Vol C Tables 4.2.6.8 and 6.1.1.4'
B B 0.0013 0.0007 'International Tables Vol C Tables 4.2.6.8 and 6.1.1.4'
N N 0.0061 0.0033 'International Tables Vol C Tables 4.2.6.8 and 6.1.1.4'
F F 0.0171 0.0103 'International Tables Vol C Tables 4.2.6.8 and 6.1.1.4'
Ag Ag -0.8971 1.1015 'International Tables Vol C Tables 4.2.6.8 and 6.1.1.4'

loop_
_geom_angle_atom_site_label_1
_geom_angle_atom_site_label_2
_geom_angle_atom_site_label_3
_geom_angle
_geom_angle_site_symmetry_1
_geom_angle_site_symmetry_3
_geom_angle_publ_flag
N21 Ag1 N11 166.29(13) . 2 ?
N21 Ag1 F1 104.53(11) . . ?
N11 Ag1 F1 87.83(12) 2 . ?
N21 Ag1 C6 70.43(13) . . ?
N11 Ag1 C6 114.94(13) 2 . ?
F1 Ag1 C6 95.47(11) . . ?
N21 Ag1 F2 96.62(11) . . ?
N11 Ag1 F2 87.63(12) 2 . ?
F1 Ag1 F2 46.10(7) . . ?
C6 Ag1 F2 136.31(10) . . ?
N21 Ag1 C5 91.69(13) . . ?
N11 Ag1 C5 90.51(13) 2 . ?
F1 Ag1 C5 106.14(10) . . ?
C6 Ag1 C5 26.69(12) . . ?
F2 Ag1 C5 152.22(10) . . ?
N22 C7 C6 113.9(3) . . ?
N22 C7 H7A 108.8 . . ?
C6 C7 H7A 108.8 . . ?
N22 C7 H7B 108.8 . . ?
C6 C7 H7B 108.8 . . ?
H7A C7 H7B 107.7 . . ?
C1 C6 C5 116.9(4) . . ?
C1 C6 C7 123.3(4) . . ?
C5 C6 C7 119.8(4) . . ?
C1 C6 Ag1 94.3(2) . . ?
C5 C6 Ag1 84.1(3) . . ?
C7 C6 Ag1 94.4(3) . . ?
C2 C1 C6 122.0(4) . . ?
C2 C1 N12 118.8(4) . . ?
C6 C1 N12 118.9(4) . . ?
C1 C2 C3 120.0(5) . . ?
C1 C2 H2 120.0 . . ?
C3 C2 H2 120.0 . . ?
C4 C3 C2 119.7(4) . . ?
C4 C3 H3 120.1 . . ?
C2 C3 H3 120.1 . . ?
C3 C4 C5 120.0(4) . . ?
C3 C4 H4 120.0 . . ?
C5 C4 H4 120.0 . . ?
C4 C5 C6 121.4(4) . . ?
C4 C5 Ag1 103.1(3) . . ?
C6 C5 Ag1 69.2(3) . . ?
C4 C5 H5 119.3 . . ?
C6 C5 H5 119.3 . . ?
Ag1 C5 H5 97.5 . . ?
N22 C23 C22 106.7(4) . . ?
N22 C23 C25 123.1(4) . . ?
C22 C23 C25 130.2(4) . . ?
C23 C22 C21 107.1(4) . . ?
C23 C22 H22 126.5 . . ?
C21 C22 H22 126.5 . . ?
N21 C21 C22 109.5(4) . . ?
N21 C21 C24 120.7(4) . . ?
C22 C21 C24 129.8(4) . . ?
C23 C25 H25A 109.5 . . ?
C23 C25 H25B 109.5 . . ?
H25A C25 H25B 109.5 . . ?
C23 C25 H25C 109.5 . . ?
H25A C25 H25C 109.5 . . ?
H25B C25 H25C 109.5 . . ?
C21 C24 H24A 109.5 . . ?
C21 C24 H24B 109.5 . . ?
H24A C24 H24B 109.5 . . ?
C21 C24 H24C 109.5 . . ?
H24A C24 H24C 109.5 . . ?
H24B C24 H24C 109.5 . . ?
N12 C13 C12 107.4(4) . . ?
N12 C13 H13 126.3 . . ?
C12 C13 H13 126.3 . . ?
C13 C12 C11 104.6(4) . . ?
C13 C12 H12 127.7 . . ?
C11 C12 H12 127.7 . . ?
N11 C11 C12 112.1(4) . . ?
N11 C11 H11 124.0 . . ?
C12 C11 H11 124.0 . . ?
C21 N21 N22 105.9(3) . . ?
C21 N21 Ag1 128.4(3) . . ?
N22 N21 Ag1 124.0(2) . . ?
C23 N22 N21 110.9(3) . . ?
C23 N22 C7 128.6(4) . . ?
N21 N22 C7 119.4(3) . . ?
C11 N11 N12 104.6(4) . . ?
C11 N11 Ag1 138.3(3) . 3_554 ?
N12 N11 Ag1 116.4(3) . 3_554 ?
C13 N12 N11 111.3(3) . . ?
C13 N12 C1 131.3(4) . . ?
N11 N12 C1 117.4(3) . . ?
F4 B1 F3 111.1(4) . . ?
F4 B1 F2 110.6(4) . . ?
F3 B1 F2 108.3(4) . . ?
F4 B1 F1 108.8(4) . . ?
F3 B1 F1 109.5(4) . . ?
F2 B1 F1 108.5(4) . . ?
B1 F1 Ag1 105.5(3) . . ?
B1 F2 Ag1 95.8(3) . . ?

loop_
_geom_bond_atom_site_label_1
_geom_bond_atom_site_label_2
_geom_bond_distance
_geom_bond_site_symmetry_2
_geom_bond_publ_flag
Ag1 N21 2.117(3) . ?
Ag1 N11 2.133(3) 2 ?
Ag1 F1 2.765(3) . ?
Ag1 C6 2.898(4) . ?
Ag1 F2 2.984(3) . ?
Ag1 C5 3.083(5) . ?
C7 N22 1.459(6) . ?
C7 C6 1.510(6) . ?
C7 H7A 0.9900 . ?
C7 H7B 0.9900 . ?
C6 C1 1.386(5) . ?
C6 C5 1.392(6) . ?
C1 C2 1.373(6) . ?
C1 N12 1.441(5) . ?
C2 C3 1.374(7) . ?
C2 H2 0.9500 . ?
C3 C4 1.371(7) . ?
C3 H3 0.9500 . ?
C4 C5 1.386(7) . ?
C4 H4 0.9500 . ?
C5 H5 0.9500 . ?
C23 N22 1.349(5) . ?
C23 C22 1.361(7) . ?
C23 C25 1.487(7) . ?
C22 C21 1.393(6) . ?
C22 H22 0.9500 . ?
C21 N21 1.335(5) . ?
C21 C24 1.483(7) . ?
C25 H25A 0.9800 . ?
C25 H25B 0.9800 . ?
C25 H25C 0.9800 . ?
C24 H24A 0.9800 . ?
C24 H24B 0.9800 . ?
C24 H24C 0.9800 . ?
C13 N12 1.336(5) . ?
C13 C12 1.375(6) . ?
C13 H13 0.9500 . ?
C12 C11 1.382(6) . ?
C12 H12 0.9500 . ?
C11 N11 1.322(6) . ?
C11 H11 0.9500 . ?
N21 N22 1.369(5) . ?
N11 N12 1.364(5) . ?
N11 Ag1 2.133(3) 3_554 ?
B1 F4 1.357(6) . ?
B1 F3 1.364(6) . ?
B1 F2 1.385(6) . ?
B1 F1 1.399(6) . ?

loop_
_geom_torsion_atom_site_label_1
_geom_torsion_atom_site_label_2
_geom_torsion_atom_site_label_3
_geom_torsion_atom_site_label_4
_geom_torsion
_geom_torsion_site_symmetry_1
_geom_torsion_site_symmetry_2
_geom_torsion_site_symmetry_3
_geom_torsion_site_symmetry_4
_geom_torsion_publ_flag
N22 C7 C6 C1 58.4(5) . . . . ?
N22 C7 C6 C5 -125.3(5) . . . . ?
N22 C7 C6 Ag1 -39.6(4) . . . . ?
N21 Ag1 C6 C1 -102.4(3) . . . . ?
N11 Ag1 C6 C1 91.2(3) 2 . . . ?
F1 Ag1 C6 C1 1.1(3) . . . . ?
F2 Ag1 C6 C1 -23.7(3) . . . . ?
C5 Ag1 C6 C1 116.6(4) . . . . ?
N21 Ag1 C6 C5 141.0(3) . . . . ?
N11 Ag1 C6 C5 -25.4(3) 2 . . . ?
F1 Ag1 C6 C5 -115.5(3) . . . . ?
F2 Ag1 C6 C5 -140.3(3) . . . . ?
N21 Ag1 C6 C7 21.5(2) . . . . ?
N11 Ag1 C6 C7 -144.9(3) 2 . . . ?
F1 Ag1 C6 C7 125.0(3) . . . . ?
F2 Ag1 C6 C7 100.2(3) . . . . ?
C5 Ag1 C6 C7 -119.5(4) . . . . ?
C5 C6 C1 C2 -0.8(6) . . . . ?
C7 C6 C1 C2 175.5(5) . . . . ?
Ag1 C6 C1 C2 -86.4(4) . . . . ?
C5 C6 C1 N12 -175.2(5) . . . . ?
C7 C6 C1 N12 1.2(6) . . . . ?
Ag1 C6 C1 N12 99.3(4) . . . . ?
C6 C1 C2 C3 -0.4(7) . . . . ?
N12 C1 C2 C3 174.0(4) . . . . ?
C1 C2 C3 C4 1.3(8) . . . . ?
C2 C3 C4 C5 -0.9(8) . . . . ?
C3 C4 C5 C6 -0.4(8) . . . . ?
C3 C4 C5 Ag1 73.1(5) . . . . ?
C1 C6 C5 C4 1.3(7) . . . . ?
C7 C6 C5 C4 -175.3(4) . . . . ?
Ag1 C6 C5 C4 93.0(5) . . . . ?
C1 C6 C5 Ag1 -91.8(3) . . . . ?
C7 C6 C5 Ag1 91.7(4) . . . . ?
N21 Ag1 C5 C4 -155.3(3) . . . . ?
N11 Ag1 C5 C4 38.2(3) 2 . . . ?
F1 Ag1 C5 C4 -49.7(3) . . . . ?
C6 Ag1 C5 C4 -118.9(4) . . . . ?
F2 Ag1 C5 C4 -47.7(4) . . . . ?
N21 Ag1 C5 C6 -36.4(3) . . . . ?
N11 Ag1 C5 C6 157.1(3) 2 . . . ?
F1 Ag1 C5 C6 69.2(3) . . . . ?
F2 Ag1 C5 C6 71.2(4) . . . . ?
N22 C23 C22 C21 -0.4(5) . . . . ?
C25 C23 C22 C21 -179.4(5) . . . . ?
C23 C22 C21 N21 0.4(5) . . . . ?
C23 C22 C21 C24 -179.2(5) . . . . ?
N12 C13 C12 C11 -0.6(5) . . . . ?
C13 C12 C11 N11 0.6(6) . . . . ?
C22 C21 N21 N22 -0.3(5) . . . . ?
C24 C21 N21 N22 179.4(4) . . . . ?
C22 C21 N21 Ag1 -165.2(3) . . . . ?
C24 C21 N21 Ag1 14.4(6) . . . . ?
N11 Ag1 N21 C21 -82.1(7) 2 . . . ?
F1 Ag1 N21 C21 71.6(4) . . . . ?
C6 Ag1 N21 C21 162.3(4) . . . . ?
F2 Ag1 N21 C21 25.3(4) . . . . ?
C5 Ag1 N21 C21 178.8(4) . . . . ?
N11 Ag1 N21 N22 115.4(6) 2 . . . ?
F1 Ag1 N21 N22 -90.9(3) . . . . ?
C6 Ag1 N21 N22 -0.2(3) . . . . ?
F2 Ag1 N21 N22 -137.2(3) . . . . ?
C5 Ag1 N21 N22 16.3(3) . . . . ?
C22 C23 N22 N21 0.3(5) . . . . ?
C25 C23 N22 N21 179.4(4) . . . . ?
C22 C23 N22 C7 -167.3(4) . . . . ?
C25 C23 N22 C7 11.7(7) . . . . ?
C21 N21 N22 C23 0.0(4) . . . . ?
Ag1 N21 N22 C23 165.8(3) . . . . ?
C21 N21 N22 C7 168.9(3) . . . . ?
Ag1 N21 N22 C7 -25.3(4) . . . . ?
C6 C7 N22 C23 -142.7(4) . . . . ?
C6 C7 N22 N21 50.6(5) . . . . ?
C12 C11 N11 N12 -0.3(5) . . . . ?
C12 C11 N11 Ag1 169.2(4) . . . 3_554 ?
C12 C13 N12 N11 0.5(5) . . . . ?
C12 C13 N12 C1 -179.0(4) . . . . ?
C11 N11 N12 C13 -0.1(5) . . . . ?
Ag1 N11 N12 C13 -172.3(3) 3_554 . . . ?
C11 N11 N12 C1 179.4(4) . . . . ?
Ag1 N11 N12 C1 7.2(5) 3_554 . . . ?
C2 C1 N12 C13 83.9(6) . . . . ?
C6 C1 N12 C13 -101.6(5) . . . . ?
C2 C1 N12 N11 -95.6(5) . . . . ?
C6 C1 N12 N11 79.0(5) . . . . ?
F4 B1 F1 Ag1 100.1(4) . . . . ?
F3 B1 F1 Ag1 -138.4(3) . . . . ?
F2 B1 F1 Ag1 -20.4(4) . . . . ?
N21 Ag1 F1 B1 -72.9(3) . . . . ?
N11 Ag1 F1 B1 101.1(3) 2 . . . ?
C6 Ag1 F1 B1 -144.1(3) . . . . ?
F2 Ag1 F1 B1 12.3(3) . . . . ?
C5 Ag1 F1 B1 -169.0(3) . . . . ?
F4 B1 F2 Ag1 -101.1(4) . . . . ?
F3 B1 F2 Ag1 137.0(3) . . . . ?
F1 B1 F2 Ag1 18.2(4) . . . . ?
N21 Ag1 F2 B1 91.8(3) . . . . ?
N11 Ag1 F2 B1 -101.3(3) 2 . . . ?
F1 Ag1 F2 B1 -12.0(2) . . . . ?
C6 Ag1 F2 B1 23.3(3) . . . . ?
C5 Ag1 F2 B1 -14.7(4) . . . . ?
